data_4507475
loop_
_publ_author_name
'Mora, Asilo\'e J.'
'Belandria, Lusbely M.'
'\'Avila, Edward E.'
'Seijas, Luis E.'
'Delgado, Gerzon E.'
'Mir\'o, Aira'
'Almeida, Rafael'
'Brunelli, Michela'
'Fitch, Andrew N.'

_publ_section_title
;
 Investigating the Stability of Double Head to Tail Dimers and Ribbons in
 Multicomponent Crystals ofcis-4-Aminocyclohexanecarboxilic Acid with
 Water and Oxalic Acid
;
_journal_issue 5
_journal_name_full 'Crystal Growth &amp; Design'
_journal_page_first 1849
_journal_paper_doi 10.1021/cg3014392
_journal_volume 13
_journal_year 2013
_chemical_formula_moiety '(C7 H14 N O2), 0.5(C2 H2 O4), 0.5(C2 O4)'
_chemical_formula_sum 'C9 H15 N O6'
_chemical_formula_weight 233.22
_chemical_melting_point 517
_chemical_name_common
; 
 cis-4-carboxycyclohexanaminiumoxalate:oxalic acid
;
_chemical_name_systematic
; 
 cis-4-carboxycyclohexanaminiumoxalate:oxalic acid
;
_space_group_IT_number 2
_symmetry_cell_setting triclinic
_symmetry_space_group_name_Hall '-P 1'
_symmetry_space_group_name_H-M 'P -1'
_atom_sites_solution_hydrogens geom
_atom_sites_solution_primary direct
_atom_sites_solution_secondary difmap
_audit_creation_method SHELXL-97
_cell_angle_alpha 93.625(4)
_cell_angle_beta 98.813(4)
_cell_angle_gamma 95.604(4)
_cell_formula_units_Z 2
_cell_length_a 6.286(3)
_cell_length_b 8.879(4)
_cell_length_c 9.839(4)
_cell_measurement_temperature 293(2)
_cell_volume 538.4(4)
_computing_structure_refinement 'SHELXL-97 (Sheldrick, 1997)'
_computing_structure_solution 'SHELXS-97 (Sheldrick, 1990)'
_diffrn_ambient_temperature 293(2)
_diffrn_detector_area_resol_mean 14.6306
_diffrn_measured_fraction_theta_full 0.970
_diffrn_measured_fraction_theta_max 0.790
_diffrn_measurement_device
;
Mercury (2x2 bin mode)
;
_diffrn_measurement_device_type 'RIGAKU AFC7S Mercury'
_diffrn_measurement_method '\w '
_diffrn_radiation_detector CCD
_diffrn_radiation_monochromator graphite
_diffrn_radiation_source 'fine-focus sealed tube'
_diffrn_radiation_type MoK\a
_diffrn_radiation_wavelength 0.71073
_diffrn_reflns_av_R_equivalents 0.0438
_diffrn_reflns_av_sigmaI/netI 0.0513
_diffrn_reflns_limit_h_max 7
_diffrn_reflns_limit_h_min -7
_diffrn_reflns_limit_k_max 10
_diffrn_reflns_limit_k_min -10
_diffrn_reflns_limit_l_max 11
_diffrn_reflns_limit_l_min -9
_diffrn_reflns_number 6147
_diffrn_reflns_theta_full 25.00
_diffrn_reflns_theta_max 27.96
_diffrn_reflns_theta_min 2.10
_diffrn_standards_decay_% 0
_diffrn_standards_interval_count 0
_diffrn_standards_interval_time 0
_diffrn_standards_number 0
_exptl_absorpt_coefficient_mu 0.122
_exptl_absorpt_correction_T_max 0.978
_exptl_absorpt_correction_T_min 0.943
_exptl_absorpt_correction_type multi-scan
_exptl_absorpt_process_details 'Jacobson, R. (1998) Private communication'
_exptl_crystal_colour colourless
_exptl_crystal_density_diffrn 1.439
_exptl_crystal_density_method 'not measured'
_exptl_crystal_description Rectangular
_exptl_crystal_F_000 248
_exptl_crystal_preparation
;
The 4-carboxycyclohexanaminium oxalate: oxalic acid cocrystal 
was prepared mixing 2 mL of cis-4-aminocyclohexanecarboxylic 
acid solution with 2 mL of oxalic acid solution. The resulting 
solution was stirred for over an hour at room temperature. 
The crystals were growing by slow evaporation over a period of 1 month. 
;
_exptl_crystal_size_max 0.5
_exptl_crystal_size_mid 0.5
_exptl_crystal_size_min 0.2
_refine_diff_density_max 0.379
_refine_diff_density_min -0.331
_refine_diff_density_rms 0.064
_refine_ls_extinction_method none
_refine_ls_goodness_of_fit_ref 1.124
_refine_ls_hydrogen_treatment constr
_refine_ls_matrix_type full
_refine_ls_number_parameters 145
_refine_ls_number_reflns 2043
_refine_ls_number_restraints 0
_refine_ls_restrained_S_all 1.124
_refine_ls_R_factor_all 0.0760
_refine_ls_R_factor_gt 0.0584
_refine_ls_shift/su_max 0.000
_refine_ls_shift/su_mean 0.000
_refine_ls_structure_factor_coef Fsqd
_refine_ls_weighting_details 'calc w=1/[\s^2^(Fo^2^)+(0.0974P)^2^+0.0072P] where P=(Fo^2^+2Fc^2^)/3'
_refine_ls_weighting_scheme calc
_refine_ls_wR_factor_gt 0.1592
_refine_ls_wR_factor_ref 0.1854
_reflns_number_gt 1489
_reflns_number_total 2043
_reflns_threshold_expression >2sigma(I)
_cod_data_source_file cg3014392_si_002.cif
_cod_data_source_block c4ox
_cod_depositor_comments
;
The following automatic conversions were performed:
'_atom_site_symetry_multiplicity' tag replaced with
'_atom_site_symmetry_multiplicity'.

Automatic conversion script
Id: cif_correct_tags 1440 2010-10-19 06:21:57Z saulius 

The following automatic conversions were performed:

'_exptl_absorpt_correction_type' value 'Multi-scan' changed to
'multi-scan' according to
/home/saulius/struct/CIF-dictionaries/cif_core.dic dictionary named
'cif_core.dic' version 2.4.2 from 2011-04-26.

Automatic conversion script
Id: cif_fix_values 1891 2012-01-12 08:04:46Z andrius 
;
_cod_database_code 4507475

loop_
_symmetry_equiv_pos_as_xyz
'x, y, z'
'-x, -y, -z'

loop_
_atom_site_label
_atom_site_type_symbol
_atom_site_fract_x
_atom_site_fract_y
_atom_site_fract_z
_atom_site_U_iso_or_equiv
_atom_site_adp_type
_atom_site_occupancy
_atom_site_symmetry_multiplicity
_atom_site_calc_flag
_atom_site_refinement_flags
C1 C 0.6712(4) 1.2452(2) 0.1682(2) 0.0354(5) Uani 1 1 d .
C2 C 0.8336(4) 1.1866(3) 0.2762(2) 0.0381(6) Uani 1 1 d .
H2 H 0.9214 1.2752 0.3278 0.046 Uiso 1 1 calc R
C3 C 0.9884(4) 1.0895(3) 0.2151(3) 0.0445(6) Uani 1 1 d .
H3A H 1.1087 1.0770 0.2865 0.053 Uiso 1 1 calc R
H3B H 1.0465 1.1422 0.1432 0.053 Uiso 1 1 calc R
C4 C 0.8799(4) 0.9324(3) 0.1545(2) 0.0404(6) Uani 1 1 d .
H4A H 0.7760 0.9433 0.0730 0.048 Uiso 1 1 calc R
H4B H 0.9885 0.8716 0.1271 0.048 Uiso 1 1 calc R
C5 C 0.7655(4) 0.8526(2) 0.2592(2) 0.0359(5) Uani 1 1 d .
H5 H 0.8749 0.8343 0.3369 0.043 Uiso 1 1 calc R
C6 C 0.6062(4) 0.9474(3) 0.3138(2) 0.0421(6) Uani 1 1 d .
H6A H 0.5392 0.8938 0.3819 0.051 Uiso 1 1 calc R
H6B H 0.4931 0.9632 0.2389 0.051 Uiso 1 1 calc R
C7 C 0.7181(5) 1.1005(3) 0.3793(2) 0.0468(6) Uani 1 1 d .
H7A H 0.8228 1.0850 0.4590 0.056 Uiso 1 1 calc R
H7B H 0.6117 1.1608 0.4105 0.056 Uiso 1 1 calc R
O1 O 0.5405(3) 1.3291(2) 0.22540(16) 0.0520(5) Uani 1 1 d .
H1 H 0.4533 1.3586 0.1648 0.078 Uiso 1 1 calc R
O2 O 0.6592(3) 1.2215(2) 0.04433(16) 0.0478(5) Uani 1 1 d .
N1 N 0.6524(3) 0.7024(2) 0.19682(18) 0.0382(5) Uani 1 1 d .
H1A H 0.5871 0.6562 0.2594 0.057 Uiso 1 1 calc R
H1B H 0.7485 0.6451 0.1691 0.057 Uiso 1 1 calc R
H1C H 0.5541 0.7167 0.1248 0.057 Uiso 1 1 calc R
C8 C 0.6172(4) 1.5150(3) 0.5359(2) 0.0360(6) Uani 1 1 d .
O3 O 0.6595(3) 1.41953(17) 0.63046(14) 0.0408(5) Uani 1 1 d .
H3 H 0.7862 1.4378 0.6677 0.061 Uiso 1 1 calc R
O4 O 0.7421(3) 1.6150(2) 0.50678(17) 0.0575(6) Uani 1 1 d .
C9 C 1.0795(3) 1.4915(2) 0.0669(2) 0.0323(5) Uani 1 1 d .
O5 O 1.0228(3) 1.53857(19) 0.17859(14) 0.0411(5) Uani 1 1 d .
O6 O 1.2466(3) 1.4327(2) 0.05408(15) 0.0471(5) Uani 1 1 d .

loop_
_atom_site_aniso_label
_atom_site_aniso_U_11
_atom_site_aniso_U_22
_atom_site_aniso_U_33
_atom_site_aniso_U_23
_atom_site_aniso_U_13
_atom_site_aniso_U_12
C1 0.0336(13) 0.0322(12) 0.0395(13) 0.0059(9) 0.0027(9) 0.0022(10)
C2 0.0379(13) 0.0343(13) 0.0391(12) 0.0030(9) -0.0041(9) 0.0046(10)
C3 0.0335(14) 0.0435(15) 0.0578(15) 0.0134(11) 0.0055(10) 0.0074(11)
C4 0.0412(14) 0.0412(14) 0.0422(13) 0.0077(10) 0.0127(10) 0.0090(11)
C5 0.0395(13) 0.0336(12) 0.0339(12) 0.0034(9) 0.0025(9) 0.0056(10)
C6 0.0524(15) 0.0390(14) 0.0399(12) 0.0070(10) 0.0202(11) 0.0072(11)
C7 0.0674(18) 0.0437(15) 0.0314(12) 0.0027(10) 0.0068(11) 0.0183(12)
O1 0.0514(11) 0.0671(13) 0.0395(10) 0.0039(8) -0.0003(8) 0.0284(10)
O2 0.0571(12) 0.0507(11) 0.0359(10) 0.0038(7) 0.0027(7) 0.0147(9)
N1 0.0433(12) 0.0369(11) 0.0360(10) 0.0055(8) 0.0085(8) 0.0072(9)
C8 0.0367(13) 0.0420(13) 0.0276(11) 0.0041(9) 0.0021(9) -0.0001(10)
O3 0.0387(10) 0.0448(10) 0.0361(9) 0.0085(7) -0.0033(7) 0.0026(8)
O4 0.0440(11) 0.0694(14) 0.0534(11) 0.0244(9) -0.0066(8) -0.0128(10)
C9 0.0293(11) 0.0342(12) 0.0326(12) 0.0068(9) -0.0014(9) 0.0074(9)
O5 0.0387(9) 0.0557(11) 0.0289(8) 0.0018(7) 0.0011(6) 0.0128(8)
O6 0.0420(10) 0.0642(12) 0.0363(9) 0.0024(8) -0.0027(7) 0.0268(9)

loop_
_atom_type_symbol
_atom_type_description
_atom_type_scat_dispersion_real
_atom_type_scat_dispersion_imag
_atom_type_scat_source
C C 0.0033 0.0016 'International Tables Vol C Tables 4.2.6.8 and 6.1.1.4'
H H 0.0000 0.0000 'International Tables Vol C Tables 4.2.6.8 and 6.1.1.4'
N N 0.0061 0.0033 'International Tables Vol C Tables 4.2.6.8 and 6.1.1.4'
O O 0.0106 0.0060 'International Tables Vol C Tables 4.2.6.8 and 6.1.1.4'

loop_
_geom_angle_atom_site_label_1
_geom_angle_atom_site_label_2
_geom_angle_atom_site_label_3
_geom_angle
_geom_angle_site_symmetry_3
O2 C1 O1 123.0(2) .
O2 C1 C2 125.6(2) .
O1 C1 C2 111.40(18) .
C1 C2 C3 113.33(18) .
C1 C2 C7 110.64(19) .
C3 C2 C7 110.94(18) .
C2 C3 C4 112.96(19) .
C5 C4 C3 110.82(18) .
N1 C5 C6 109.94(18) .
N1 C5 C4 110.27(17) .
C6 C5 C4 111.90(18) .
C5 C6 C7 111.0(2) .
C6 C7 C2 111.07(17) .
O4 C8 O3 126.3(2) .
O4 C8 C8 122.5(2) 2_686
O3 C8 C8 111.1(2) 2_686
O6 C9 O5 126.68(19) .
O6 C9 C9 117.3(2) 2_785
O5 C9 C9 116.0(2) 2_785

loop_
_geom_bond_atom_site_label_1
_geom_bond_atom_site_label_2
_geom_bond_distance
_geom_bond_site_symmetry_2
C1 O2 1.213(3) .
C1 O1 1.325(3) .
C1 C2 1.511(3) .
C2 C3 1.526(3) .
C2 C7 1.535(3) .
C3 C4 1.533(3) .
C4 C5 1.517(3) .
C5 N1 1.496(3) .
C5 C6 1.507(3) .
C6 C7 1.524(3) .
C8 O4 1.205(3) .
C8 O3 1.313(3) .
C8 C8 1.524(4) 2_686
C9 O6 1.238(3) .
C9 O5 1.265(2) .
C9 C9 1.550(4) 2_785

loop_
_geom_hbond_atom_site_label_D
_geom_hbond_atom_site_label_H
_geom_hbond_atom_site_label_A
_geom_hbond_distance_DH
_geom_hbond_distance_HA
_geom_hbond_distance_DA
_geom_hbond_angle_DHA
_geom_hbond_site_symmetry_A
O1 H1 O6 0.8200 1.7700 2.584(3) 172.00 1_455
N1 H1A O4 0.8900 2.5400 3.175(3) 129.00 1_545
N1 H1A O3 0.8900 2.1100 2.957(3) 160.00 2_676
N1 H1B O5 0.8900 2.0400 2.885(3) 159.00 1_545
N1 H1B O6 0.8900 2.2700 2.862(3) 124.00 2_775
N1 H1C O2 0.8900 2.1100 2.993(3) 173.00 2_675
O3 H3 O5 0.8200 1.7700 2.505(3) 149.00 2_786
